data_4060573
_journal_name_full Organometallics
_journal_paper_doi 10.1021/om050391w
_journal_year 2006
_chemical_formula_sum 'C79 H93 K O9.25 Os P3'
_chemical_formula_weight 1512.74
_space_group_IT_number 2
_symmetry_cell_setting triclinic
_symmetry_space_group_name_Hall '-P 1'
_symmetry_space_group_name_H-M 'P -1'
_cell_angle_alpha 105.875(11)
_cell_angle_beta 97.4580(10)
_cell_angle_gamma 96.5680(10)
_cell_formula_units_Z 4
_cell_length_a 12.7231(3)
_cell_length_b 24.8384(4)
_cell_length_c 25.0650(6)
_cell_measurement_temperature 100(2)
_cell_volume 7460.6(3)
_diffrn_ambient_temperature 100(2)
_exptl_crystal_density_diffrn 1.347
_cod_database_code 4060573

loop_
_symmetry_equiv_pos_as_xyz
'x, y, z'
'-x, -y, -z'

loop_
_atom_site_label
_atom_site_type_symbol
_atom_site_fract_x
_atom_site_fract_y
_atom_site_fract_z
_atom_site_U_iso_or_equiv
_atom_site_adp_type
_atom_site_occupancy
_atom_site_symmetry_multiplicity
_atom_site_calc_flag
_atom_site_refinement_flags
_atom_site_disorder_assembly
_atom_site_disorder_group
Os1 Os 0.378092(15) 0.282062(8) 0.287396(9) 0.01729(6) Uani 1 1 d . . .
K1 K 0.53754(9) 0.21270(5) 0.36530(5) 0.0256(3) Uani 1 1 d . . .
P1 P 0.28318(10) 0.34170(5) 0.34279(6) 0.0192(3) Uani 1 1 d . . .
O1 O 0.4245(3) 0.09913(16) 0.34923(19) 0.0375(10) Uani 1 1 d . . .
C1 C 0.2504(4) 0.3250(2) 0.4075(2) 0.0229(12) Uani 1 1 d . . .
Os2 Os 0.479701(15) 0.223497(8) 0.777240(9) 0.01683(6) Uani 1 1 d . A .
K2 K 0.31745(10) 0.30267(5) 0.86964(5) 0.0290(3) Uani 1 1 d . . .
P2 P 0.48025(10) 0.34051(5) 0.24931(6) 0.0181(3) Uani 1 1 d . . .
O2 O 0.5617(3) 0.12087(15) 0.27428(18) 0.0323(10) Uani 1 1 d . . .
C2 C 0.2168(4) 0.2682(2) 0.4045(3) 0.0291(13) Uani 1 1 d . . .
H2 H 0.2202 0.2391 0.3714 0.035 Uiso 1 1 calc R . .
P3 P 0.25061(11) 0.22288(5) 0.21485(6) 0.0203(3) Uani 1 1 d . . .
O3 O 0.7414(3) 0.20473(15) 0.31719(17) 0.0286(9) Uani 1 1 d . . .
C3 C 0.1791(5) 0.2542(3) 0.4488(3) 0.0343(15) Uani 1 1 d . . .
H3 H 0.1549 0.2156 0.4456 0.041 Uiso 1 1 calc R . .
P4 P 0.59183(10) 0.28042(5) 0.74210(6) 0.0182(3) Uani 1 1 d . . .
O4 O 0.7333(3) 0.29257(15) 0.41442(16) 0.0290(9) Uani 1 1 d . . .
C4 C 0.1758(5) 0.2963(3) 0.4988(3) 0.0373(16) Uani 1 1 d . . .
H4 H 0.1492 0.2867 0.5292 0.045 Uiso 1 1 calc R . .
P5 P 0.37846(10) 0.15328(5) 0.70133(6) 0.0185(3) Uani 1 1 d . . .
O5 O 0.5881(3) 0.27508(15) 0.48525(17) 0.0281(9) Uani 1 1 d . . .
C5 C 0.2126(5) 0.3523(3) 0.5026(3) 0.0376(16) Uani 1 1 d . . .
H5 H 0.2125 0.3814 0.5363 0.045 Uiso 1 1 calc R . .
P6 P 0.59533(11) 0.17902(5) 0.82322(6) 0.0210(3) Uani 1 1 d . . .
O6 O 0.4127(3) 0.18905(16) 0.44374(18) 0.0335(10) Uani 1 1 d . . .
C6 C 0.2495(5) 0.3661(2) 0.4573(3) 0.0303(14) Uani 1 1 d . . .
H6 H 0.2745 0.4046 0.4607 0.036 Uiso 1 1 calc R . .
O7 O 0.3119(3) 0.40004(16) 0.82613(18) 0.0354(10) Uani 1 1 d . A .
C7 C 0.3479(4) 0.4169(2) 0.3768(2) 0.0222(12) Uani 1 1 d . . .
O8 O 0.4715(3) 0.40132(15) 0.91537(18) 0.0342(10) Uani 1 1 d . A .
C8 C 0.4531(5) 0.4267(2) 0.4058(3) 0.0300(13) Uani 1 1 d . . .
H8 H 0.4882 0.3954 0.4080 0.036 Uiso 1 1 calc R . .
O9 O 0.4290(3) 0.33389(16) 0.98614(18) 0.0352(10) Uani 1 1 d . A .
C9 C 0.5068(5) 0.4812(2) 0.4314(3) 0.0308(13) Uani 1 1 d . . .
H9 H 0.5786 0.4871 0.4505 0.037 Uiso 1 1 calc R . .
O10 O 0.2753(3) 0.23615(18) 0.94407(19) 0.0414(11) Uani 1 1 d . A .
C10 C 0.4561(5) 0.5274(2) 0.4292(3) 0.0368(15) Uani 1 1 d . . .
H10 H 0.4924 0.5649 0.4475 0.044 Uiso 1 1 calc R . .
O11 O 0.1082(3) 0.23960(18) 0.8611(2) 0.0438(11) Uani 1 1 d . A .
C11 C 0.3522(5) 0.5183(2) 0.4002(3) 0.0384(16) Uani 1 1 d . . .
H11 H 0.3177 0.5497 0.3975 0.046 Uiso 1 1 calc R . .
O12 O 0.1466(3) 0.30498(16) 0.78785(18) 0.0363(10) Uani 1 1 d . A .
C12 C 0.2987(5) 0.4637(2) 0.3752(3) 0.0301(13) Uani 1 1 d . . .
H12 H 0.2267 0.4580 0.3566 0.036 Uiso 1 1 calc R . .
C13 C 0.1499(4) 0.3563(2) 0.3160(2) 0.0204(11) Uani 1 1 d . . .
C14 C 0.0652(4) 0.3637(2) 0.3461(3) 0.0285(14) Uani 1 1 d . . .
H14 H 0.0712 0.3583 0.3824 0.034 Uiso 1 1 calc R . .
C15 C -0.0285(5) 0.3790(2) 0.3228(3) 0.0366(16) Uani 1 1 d . . .
H15 H -0.0863 0.3831 0.3433 0.044 Uiso 1 1 calc R . .
C16 C -0.0389(4) 0.3882(2) 0.2713(3) 0.0340(15) Uani 1 1 d . . .
H16 H -0.1019 0.4001 0.2566 0.041 Uiso 1 1 calc R . .
C17 C 0.0447(5) 0.3798(2) 0.2409(3) 0.0337(14) Uani 1 1 d . . .
H17 H 0.0382 0.3849 0.2044 0.040 Uiso 1 1 calc R . .
C18 C 0.1368(4) 0.3642(2) 0.2632(2) 0.0258(13) Uani 1 1 d . . .
H18 H 0.1930 0.3587 0.2418 0.031 Uiso 1 1 calc R . .
C19 C 0.4249(4) 0.3870(2) 0.2090(2) 0.0239(12) Uani 1 1 d . . .
C20 C 0.4367(4) 0.3842(2) 0.1534(2) 0.0278(13) Uani 1 1 d . . .
H20 H 0.4783 0.3582 0.1343 0.033 Uiso 1 1 calc R . .
C21 C 0.3886(5) 0.4189(2) 0.1258(3) 0.0358(15) Uani 1 1 d . . .
H21 H 0.3970 0.4162 0.0881 0.043 Uiso 1 1 calc R . .
C22 C 0.3287(5) 0.4573(3) 0.1532(3) 0.0373(16) Uani 1 1 d . . .
H22 H 0.2948 0.4805 0.1341 0.045 Uiso 1 1 calc R . .
C23 C 0.3178(5) 0.4620(2) 0.2086(3) 0.0315(14) Uani 1 1 d . . .
H23 H 0.2784 0.4892 0.2278 0.038 Uiso 1 1 calc R . .
C24 C 0.3652(4) 0.4266(2) 0.2358(2) 0.0247(12) Uani 1 1 d . . .
H24 H 0.3565 0.4295 0.2735 0.030 Uiso 1 1 calc R . .
C25 C 0.5907(4) 0.3949(2) 0.2971(2) 0.0210(12) Uani 1 1 d . . .
C26 C 0.6451(4) 0.3831(2) 0.3431(2) 0.0248(13) Uani 1 1 d . . .
H26 H 0.6240 0.3482 0.3504 0.030 Uiso 1 1 calc R . .
C27 C 0.7304(4) 0.4219(2) 0.3788(3) 0.0300(13) Uani 1 1 d . . .
H27 H 0.7658 0.4136 0.4107 0.036 Uiso 1 1 calc R . .
C28 C 0.7644(4) 0.4727(2) 0.3683(3) 0.0325(14) Uani 1 1 d . . .
H28 H 0.8233 0.4987 0.3924 0.039 Uiso 1 1 calc R . .
C29 C 0.7109(5) 0.4848(2) 0.3223(3) 0.0356(15) Uani 1 1 d . . .
H29 H 0.7325 0.5195 0.3148 0.043 Uiso 1 1 calc R . .
C30 C 0.6263(4) 0.4464(2) 0.2873(3) 0.0308(14) Uani 1 1 d . . .
H30 H 0.5911 0.4550 0.2555 0.037 Uiso 1 1 calc R . .
C31 C 0.5614(4) 0.3035(2) 0.1982(2) 0.0213(12) Uani 1 1 d . . .
C32 C 0.5081(5) 0.2595(2) 0.1518(3) 0.0297(14) Uani 1 1 d . . .
H32 H 0.4324 0.2498 0.1472 0.036 Uiso 1 1 calc R . .
C33 C 0.5629(5) 0.2292(2) 0.1121(2) 0.0278(13) Uani 1 1 d . . .
H33 H 0.5245 0.1996 0.0807 0.033 Uiso 1 1 calc R . .
C34 C 0.6722(5) 0.2422(2) 0.1184(3) 0.0381(16) Uani 1 1 d . . .
H34 H 0.7098 0.2219 0.0911 0.046 Uiso 1 1 calc R . .
C35 C 0.7278(5) 0.2854(3) 0.1650(3) 0.0434(17) Uani 1 1 d . . .
H35 H 0.8037 0.2944 0.1695 0.052 Uiso 1 1 calc R . .
C36 C 0.6725(5) 0.3158(2) 0.2053(3) 0.0324(14) Uani 1 1 d . . .
H36 H 0.7110 0.3448 0.2373 0.039 Uiso 1 1 calc R . .
C37 C 0.1542(4) 0.2474(2) 0.1675(2) 0.0214(11) Uani 1 1 d . . .
C38 C 0.1973(5) 0.2876(2) 0.1439(2) 0.0286(13) Uani 1 1 d . . .
H38 H 0.2718 0.3021 0.1538 0.034 Uiso 1 1 calc R . .
C39 C 0.1341(5) 0.3070(3) 0.1063(3) 0.0370(16) Uani 1 1 d . . .
H39 H 0.1650 0.3355 0.0917 0.044 Uiso 1 1 calc R . .
C40 C 0.0267(5) 0.2854(3) 0.0900(3) 0.0445(18) Uani 1 1 d . . .
H40 H -0.0167 0.2977 0.0632 0.053 Uiso 1 1 calc R . .
C41 C -0.0166(5) 0.2457(3) 0.1133(3) 0.0430(17) Uani 1 1 d . . .
H41 H -0.0910 0.2309 0.1028 0.052 Uiso 1 1 calc R . .
C42 C 0.0457(4) 0.2269(2) 0.1518(3) 0.0321(14) Uani 1 1 d . . .
H42 H 0.0138 0.1997 0.1675 0.039 Uiso 1 1 calc R . .
C43 C 0.2924(4) 0.1678(2) 0.1581(2) 0.0250(12) Uani 1 1 d . . .
C44 C 0.2370(5) 0.1478(2) 0.1033(3) 0.0322(14) Uani 1 1 d . . .
H44 H 0.1746 0.1630 0.0936 0.039 Uiso 1 1 calc R . .
C45 C 0.2702(5) 0.1060(2) 0.0621(3) 0.0385(15) Uani 1 1 d . . .
H45 H 0.2327 0.0940 0.0244 0.046 Uiso 1 1 calc R . .
C46 C 0.3601(5) 0.0821(2) 0.0774(3) 0.0395(16) Uani 1 1 d . . .
H46 H 0.3824 0.0526 0.0503 0.047 Uiso 1 1 calc R . .
C47 C 0.4153(5) 0.1013(2) 0.1311(3) 0.0343(14) Uani 1 1 d . . .
H47 H 0.4769 0.0855 0.1410 0.041 Uiso 1 1 calc R . .
C48 C 0.3828(4) 0.1437(2) 0.1715(3) 0.0288(13) Uani 1 1 d . . .
H48 H 0.4224 0.1564 0.2087 0.035 Uiso 1 1 calc R . .
C49 C 0.1531(4) 0.1755(2) 0.2379(2) 0.0236(12) Uani 1 1 d . . .
C50 C 0.1502(4) 0.1166(2) 0.2234(3) 0.0293(13) Uani 1 1 d . . .
H50 H 0.1950 0.0990 0.1986 0.035 Uiso 1 1 calc R . .
C51 C 0.0816(5) 0.0838(2) 0.2456(3) 0.0390(16) Uani 1 1 d . . .
H51 H 0.0802 0.0439 0.2357 0.047 Uiso 1 1 calc R . .
C52 C 0.0160(5) 0.1081(2) 0.2816(3) 0.0369(15) Uani 1 1 d . . .
H52 H -0.0288 0.0855 0.2973 0.044 Uiso 1 1 calc R . .
C53 C 0.0159(5) 0.1666(3) 0.2947(3) 0.0375(15) Uani 1 1 d . . .
H53 H -0.0310 0.1838 0.3183 0.045 Uiso 1 1 calc R . .
C54 C 0.0844(4) 0.1991(2) 0.2731(3) 0.0319(14) Uani 1 1 d . . .
H54 H 0.0844 0.2388 0.2827 0.038 Uiso 1 1 calc R . .
C55 C 0.3297(5) 0.1058(3) 0.3727(3) 0.0480(18) Uani 1 1 d . . .
H55A H 0.2850 0.0684 0.3653 0.058 Uiso 1 1 calc R . .
H55B H 0.2876 0.1296 0.3553 0.058 Uiso 1 1 calc R . .
C56 C 0.3600(5) 0.1335(3) 0.4350(3) 0.0432(17) Uani 1 1 d . . .
H56A H 0.2950 0.1345 0.4528 0.052 Uiso 1 1 calc R . .
H56B H 0.4081 0.1117 0.4519 0.052 Uiso 1 1 calc R . .
C57 C 0.4366(5) 0.2211(3) 0.5016(3) 0.0373(15) Uani 1 1 d . . .
H57A H 0.4862 0.2033 0.5227 0.045 Uiso 1 1 calc R . .
H57B H 0.3699 0.2225 0.5180 0.045 Uiso 1 1 calc R . .
C58 C 0.4870(5) 0.2793(3) 0.5055(3) 0.0383(15) Uani 1 1 d . . .
H58A H 0.4396 0.2962 0.4823 0.046 Uiso 1 1 calc R . .
H58B H 0.4993 0.3036 0.5450 0.046 Uiso 1 1 calc R . .
C59 C 0.6486(5) 0.3284(2) 0.4928(3) 0.0371(15) Uani 1 1 d . . .
H59A H 0.6610 0.3508 0.5329 0.045 Uiso 1 1 calc R . .
H59B H 0.6094 0.3495 0.4705 0.045 Uiso 1 1 calc R . .
C60 C 0.7545(5) 0.3195(2) 0.4735(3) 0.0330(14) Uani 1 1 d . . .
H60A H 0.8018 0.3564 0.4820 0.040 Uiso 1 1 calc R . .
H60B H 0.7909 0.2955 0.4932 0.040 Uiso 1 1 calc R . .
C61 C 0.8285(4) 0.2843(2) 0.3912(3) 0.0292(13) Uani 1 1 d . . .
H61A H 0.8660 0.2578 0.4069 0.035 Uiso 1 1 calc R . .
H61B H 0.8773 0.3209 0.4010 0.035 Uiso 1 1 calc R . .
C62 C 0.7998(5) 0.2607(2) 0.3290(3) 0.0350(15) Uani 1 1 d . . .
H62A H 0.7550 0.2847 0.3134 0.042 Uiso 1 1 calc R . .
H62B H 0.8655 0.2592 0.3117 0.042 Uiso 1 1 calc R . .
C63 C 0.7073(5) 0.1785(3) 0.2579(3) 0.0377(15) Uani 1 1 d . . .
H63A H 0.7695 0.1788 0.2380 0.045 Uiso 1 1 calc R . .
H63B H 0.6548 0.1993 0.2426 0.045 Uiso 1 1 calc R . .
C64 C 0.6570(5) 0.1193(2) 0.2503(3) 0.0357(15) Uani 1 1 d . . .
H64A H 0.6398 0.0982 0.2097 0.043 Uiso 1 1 calc R . .
H64B H 0.7072 0.0998 0.2691 0.043 Uiso 1 1 calc R . .
C65 C 0.5025(5) 0.0664(2) 0.2671(3) 0.0391(16) Uani 1 1 d . . .
H65A H 0.5451 0.0449 0.2873 0.047 Uiso 1 1 calc R . .
H65B H 0.4860 0.0447 0.2267 0.047 Uiso 1 1 calc R . .
C66 C 0.4007(5) 0.0746(3) 0.2901(3) 0.0445(17) Uani 1 1 d . . .
H66A H 0.3623 0.0997 0.2727 0.053 Uiso 1 1 calc R . .
H66B H 0.3534 0.0376 0.2809 0.053 Uiso 1 1 calc R . .
C67 C 0.6938(4) 0.3382(2) 0.7928(3) 0.0248(13) Uani 1 1 d . A .
C68 C 0.6732(5) 0.3640(2) 0.8457(2) 0.0275(13) Uani 1 1 d . . .
H68 H 0.6090 0.3504 0.8566 0.033 Uiso 1 1 calc R A .
C69 C 0.7427(5) 0.4088(2) 0.8831(3) 0.0363(15) Uani 1 1 d . A .
H69 H 0.7255 0.4260 0.9190 0.044 Uiso 1 1 calc R . .
C70 C 0.8384(5) 0.4294(2) 0.8687(3) 0.0432(17) Uani 1 1 d . . .
H70 H 0.8874 0.4598 0.8948 0.052 Uiso 1 1 calc R A .
C71 C 0.8605(5) 0.4045(2) 0.8159(3) 0.0398(16) Uani 1 1 d . A .
H71 H 0.9247 0.4186 0.8052 0.048 Uiso 1 1 calc R . .
C72 C 0.7898(4) 0.3591(2) 0.7779(3) 0.0313(14) Uani 1 1 d . . .
H72 H 0.8066 0.3422 0.7418 0.038 Uiso 1 1 calc R A .
C73 C 0.6792(4) 0.2536(2) 0.6897(2) 0.0213(12) Uani 1 1 d . A .
C74 C 0.7502(4) 0.2173(2) 0.7016(2) 0.0224(12) Uani 1 1 d . . .
H74 H 0.7515 0.2074 0.7356 0.027 Uiso 1 1 calc R A .
C75 C 0.8175(4) 0.1958(2) 0.6654(2) 0.0248(12) Uani 1 1 d . A .
H75 H 0.8662 0.1724 0.6751 0.030 Uiso 1 1 calc R . .
C76 C 0.8145(4) 0.2084(2) 0.6145(2) 0.0281(13) Uani 1 1 d . . .
H76 H 0.8593 0.1927 0.5887 0.034 Uiso 1 1 calc R A .
C77 C 0.7459(5) 0.2439(2) 0.6020(3) 0.0300(13) Uani 1 1 d . A .
H77 H 0.7442 0.2531 0.5675 0.036 Uiso 1 1 calc R . .
C78 C 0.6790(4) 0.2666(2) 0.6391(2) 0.0261(13) Uani 1 1 d . . .
H78 H 0.6327 0.2912 0.6297 0.031 Uiso 1 1 calc R A .
C79 C 0.5216(4) 0.3245(2) 0.7042(2) 0.0202(11) Uani 1 1 d . A .
C80 C 0.5549(5) 0.3824(2) 0.7134(3) 0.0293(13) Uani 1 1 d . . .
H80 H 0.6170 0.4014 0.7402 0.035 Uiso 1 1 calc R A .
C81 C 0.4966(5) 0.4125(2) 0.6832(3) 0.0380(16) Uani 1 1 d . A .
H81 H 0.5191 0.4519 0.6899 0.046 Uiso 1 1 calc R . .
C82 C 0.4069(5) 0.3850(2) 0.6438(3) 0.0315(14) Uani 1 1 d . . .
H82 H 0.3675 0.4055 0.6234 0.038 Uiso 1 1 calc R A .
C83 C 0.3744(5) 0.3275(2) 0.6341(2) 0.0285(13) Uani 1 1 d . A .
H83 H 0.3138 0.3082 0.6063 0.034 Uiso 1 1 calc R . .
C84 C 0.4300(4) 0.2983(2) 0.6648(2) 0.0271(13) Uani 1 1 d . . .
H84 H 0.4051 0.2593 0.6589 0.032 Uiso 1 1 calc R A .
C85 C 0.4366(4) 0.1071(2) 0.6448(2) 0.0198(11) Uani 1 1 d . A .
C86 C 0.4228(4) 0.0480(2) 0.6291(3) 0.0291(13) Uani 1 1 d . . .
H86 H 0.3749 0.0280 0.6458 0.035 Uiso 1 1 calc R A .
C87 C 0.4780(5) 0.0182(3) 0.5897(3) 0.0435(17) Uani 1 1 d . A .
H87 H 0.4694 -0.0220 0.5802 0.052 Uiso 1 1 calc R . .
C88 C 0.5457(5) 0.0468(3) 0.5640(3) 0.0404(16) Uani 1 1 d . . .
H88 H 0.5835 0.0265 0.5368 0.048 Uiso 1 1 calc R A .
C89 C 0.5577(4) 0.1049(2) 0.5782(2) 0.0308(13) Uani 1 1 d . A .
H89 H 0.6031 0.1247 0.5603 0.037 Uiso 1 1 calc R . .
C90 C 0.5052(4) 0.1344(2) 0.6179(2) 0.0242(12) Uani 1 1 d . . .
H90 H 0.5157 0.1746 0.6274 0.029 Uiso 1 1 calc R A .
C91 C 0.2703(4) 0.1708(2) 0.6542(2) 0.0201(11) Uani 1 1 d . A .
C92 C 0.2437(4) 0.1445(2) 0.5967(2) 0.0282(13) Uani 1 1 d . . .
H92 H 0.2838 0.1165 0.5796 0.034 Uiso 1 1 calc R A .
C93 C 0.1601(4) 0.1577(3) 0.5632(3) 0.0337(14) Uani 1 1 d . A .
H93 H 0.1448 0.1395 0.5238 0.040 Uiso 1 1 calc R . .
C94 C 0.0998(4) 0.1973(2) 0.5877(3) 0.0300(14) Uani 1 1 d . . .
H94 H 0.0421 0.2063 0.5654 0.036 Uiso 1 1 calc R A .
C95 C 0.1240(4) 0.2235(2) 0.6445(3) 0.0303(14) Uani 1 1 d . A .
H95 H 0.0819 0.2506 0.6614 0.036 Uiso 1 1 calc R . .
C96 C 0.2084(4) 0.2116(2) 0.6779(3) 0.0275(13) Uani 1 1 d . . .
H96 H 0.2246 0.2310 0.7170 0.033 Uiso 1 1 calc R A .
C97 C 0.2961(4) 0.0986(2) 0.7230(2) 0.0207(11) Uani 1 1 d . A .
C98 C 0.1850(4) 0.0892(2) 0.7135(3) 0.0333(14) Uani 1 1 d . . .
H98 H 0.1464 0.1079 0.6908 0.040 Uiso 1 1 calc R A .
C99 C 0.1294(5) 0.0521(3) 0.7373(3) 0.0422(17) Uani 1 1 d . A .
H99 H 0.0532 0.0465 0.7312 0.051 Uiso 1 1 calc R . .
C100 C 0.1836(5) 0.0237(2) 0.7693(3) 0.0375(15) Uani 1 1 d . . .
H100 H 0.1452 -0.0014 0.7853 0.045 Uiso 1 1 calc R A .
C101 C 0.2940(5) 0.0320(2) 0.7779(3) 0.0316(14) Uani 1 1 d . A .
H101 H 0.3323 0.0125 0.7997 0.038 Uiso 1 1 calc R . .
C102 C 0.3496(4) 0.0691(2) 0.7545(2) 0.0262(13) Uani 1 1 d . . .
H102 H 0.4258 0.0742 0.7603 0.031 Uiso 1 1 calc R A .
C103 C 0.6873(4) 0.1317(2) 0.7893(2) 0.0235(12) Uani 1 1 d . A .
C104 C 0.7876(5) 0.1254(3) 0.8158(3) 0.0387(15) Uani 1 1 d . . .
H104 H 0.8130 0.1464 0.8540 0.046 Uiso 1 1 calc R A .
C105 C 0.8497(5) 0.0892(3) 0.7874(3) 0.0421(17) Uani 1 1 d . A .
H105 H 0.9169 0.0854 0.8062 0.051 Uiso 1 1 calc R . .
C106 C 0.8152(5) 0.0584(2) 0.7320(3) 0.0345(15) Uani 1 1 d . . .
H106 H 0.8575 0.0331 0.7125 0.041 Uiso 1 1 calc R A .
C107 C 0.7184(5) 0.0652(2) 0.7053(3) 0.0382(15) Uani 1 1 d . A .
H107 H 0.6940 0.0444 0.6669 0.046 Uiso 1 1 calc R . .
C108 C 0.6561(5) 0.1014(2) 0.7332(3) 0.0296(13) Uani 1 1 d . . .
H108 H 0.5902 0.1058 0.7135 0.035 Uiso 1 1 calc R A .
C109 C 0.6959(4) 0.2271(2) 0.8818(2) 0.0246(12) Uani 1 1 d . A .
C110 C 0.6917(5) 0.2354(3) 0.9388(3) 0.0345(14) Uani 1 1 d . . .
H110 H 0.6356 0.2138 0.9493 0.041 Uiso 1 1 calc R A .
C111 C 0.7668(6) 0.2739(3) 0.9803(3) 0.0456(17) Uani 1 1 d . A .
H111 H 0.7607 0.2790 1.0187 0.055 Uiso 1 1 calc R . .
C112 C 0.8516(5) 0.3055(3) 0.9668(3) 0.0440(17) Uani 1 1 d . . .
H112 H 0.9033 0.3321 0.9953 0.053 Uiso 1 1 calc R A .
C113 C 0.8581(5) 0.2969(3) 0.9107(3) 0.0396(16) Uani 1 1 d . A .
H113 H 0.9161 0.3176 0.9007 0.047 Uiso 1 1 calc R . .
C114 C 0.7827(4) 0.2590(2) 0.8686(3) 0.0288(13) Uani 1 1 d . . .
H114 H 0.7892 0.2544 0.8303 0.035 Uiso 1 1 calc R A .
C115 C 0.5385(5) 0.1334(2) 0.8637(2) 0.0265(13) Uani 1 1 d . A .
C116 C 0.4504(5) 0.1474(3) 0.8892(3) 0.0360(15) Uani 1 1 d . . .
H116 H 0.4180 0.1785 0.8836 0.043 Uiso 1 1 calc R A .
C117 C 0.4086(6) 0.1169(3) 0.9229(3) 0.0439(17) Uani 1 1 d . A .
H117 H 0.3492 0.1277 0.9404 0.053 Uiso 1 1 calc R . .
C118 C 0.4532(7) 0.0711(3) 0.9308(3) 0.056(2) Uani 1 1 d . . .
H118 H 0.4248 0.0501 0.9536 0.067 Uiso 1 1 calc R A .
C119 C 0.5391(7) 0.0561(3) 0.9053(3) 0.058(2) Uani 1 1 d . A .
H119 H 0.5694 0.0243 0.9106 0.070 Uiso 1 1 calc R . .
C120 C 0.5831(6) 0.0863(3) 0.8719(3) 0.0445(18) Uani 1 1 d . . .
H120 H 0.6427 0.0752 0.8548 0.053 Uiso 1 1 calc R A .
C121 C 0.4196(5) 0.4250(3) 0.8317(3) 0.0404(16) Uani 1 1 d . . .
H12A H 0.4232 0.4558 0.8137 0.048 Uiso 1 1 calc R A .
H12B H 0.4614 0.3962 0.8130 0.048 Uiso 1 1 calc R . .
C122 C 0.4654(5) 0.4480(3) 0.8927(3) 0.0432(17) Uani 1 1 d . A .
H12C H 0.5379 0.4700 0.8977 0.052 Uiso 1 1 calc R . .
H12D H 0.4191 0.4735 0.9123 0.052 Uiso 1 1 calc R . .
C123 C 0.5125(5) 0.4187(3) 0.9740(3) 0.0419(16) Uani 1 1 d . . .
H12E H 0.4609 0.4387 0.9952 0.050 Uiso 1 1 calc R A .
H12F H 0.5812 0.4448 0.9820 0.050 Uiso 1 1 calc R . .
C124 C 0.5296(5) 0.3670(3) 0.9916(3) 0.0464(17) Uani 1 1 d . A .
H12G H 0.5750 0.3449 0.9676 0.056 Uiso 1 1 calc R . .
H12H H 0.5666 0.3782 1.0312 0.056 Uiso 1 1 calc R . .
C125 C 0.4410(6) 0.2832(3) 1.0015(3) 0.0446(17) Uani 1 1 d . . .
H12I H 0.4840 0.2927 1.0396 0.054 Uiso 1 1 calc R A .
H12J H 0.4783 0.2585 0.9746 0.054 Uiso 1 1 calc R . .
C126 C 0.3312(6) 0.2534(3) 1.0005(3) 0.0474(18) Uani 1 1 d . A .
H12K H 0.3368 0.2200 1.0143 0.057 Uiso 1 1 calc R . .
H12L H 0.2920 0.2792 1.0252 0.057 Uiso 1 1 calc R . .
C127 C 0.1696(6) 0.2072(3) 0.9389(4) 0.059(2) Uani 1 1 d . . .
H12M H 0.1268 0.2325 0.9617 0.071 Uiso 1 1 calc R A .
H12N H 0.1724 0.1735 0.9526 0.071 Uiso 1 1 calc R . .
C128 C 0.1189(7) 0.1894(3) 0.8785(4) 0.065(2) Uani 1 1 d . A .
H12O H 0.1641 0.1661 0.8553 0.078 Uiso 1 1 calc R . .
H12P H 0.0475 0.1664 0.8733 0.078 Uiso 1 1 calc R . .
C129 C 0.0484(6) 0.2271(3) 0.8054(3) 0.0536(19) Uani 1 1 d . . .
H12Q H -0.0248 0.2076 0.8037 0.064 Uiso 1 1 calc R A .
H12R H 0.0840 0.2017 0.7782 0.064 Uiso 1 1 calc R . .
C130 C 0.0418(5) 0.2807(3) 0.7903(3) 0.0500(18) Uani 1 1 d . A .
H13A H -0.0049 0.2727 0.7534 0.060 Uiso 1 1 calc R . .
H13B H 0.0108 0.3073 0.8189 0.060 Uiso 1 1 calc R . .
C131 C 0.1453(5) 0.3537(3) 0.7687(3) 0.0439(17) Uani 1 1 d . . .
H13C H 0.1115 0.3822 0.7938 0.053 Uiso 1 1 calc R A .
H13D H 0.1038 0.3433 0.7302 0.053 Uiso 1 1 calc R . .
C132 C 0.2595(6) 0.3771(3) 0.7693(3) 0.0415(16) Uani 1 1 d . A .
H13E H 0.2963 0.3466 0.7492 0.050 Uiso 1 1 calc R . .
H13F H 0.2617 0.4070 0.7501 0.050 Uiso 1 1 calc R . .
H1H H 0.465(4) 0.239(2) 0.270(2) 0.024(14) Uiso 1 1 d . . .
H2H H 0.475(4) 0.313(2) 0.347(2) 0.031(15) Uiso 1 1 d . . .
H3H H 0.348(3) 0.2360(16) 0.3187(18) 0.000(10) Uiso 1 1 d . . .
H4H H 0.382(4) 0.2005(18) 0.805(2) 0.012(12) Uiso 1 1 d . . .
H5H H 0.519(5) 0.273(2) 0.836(3) 0.043(17) Uiso 1 1 d . . .
H6H H 0.394(4) 0.260(2) 0.757(2) 0.023(14) Uiso 1 1 d . . .
O1S O 0.8532(4) 0.1712(2) 0.4747(2) 0.0549(13) Uani 1 1 d . . .
C1S C 0.7413(5) 0.1550(3) 0.4574(3) 0.0505(18) Uani 1 1 d . . .
H1S1 H 0.7081 0.1883 0.4538 0.061 Uiso 1 1 calc R . .
H1S2 H 0.7099 0.1408 0.4861 0.061 Uiso 1 1 calc R . .
O2S O 0.1834(7) 0.3753(3) 0.9297(4) 0.037(2) Uiso 0.50 1 d P A 1
C2S C 0.7186(7) 0.1110(3) 0.4037(4) 0.069(2) Uani 1 1 d . . .
H2S1 H 0.6615 0.0805 0.4041 0.083 Uiso 1 1 calc R . .
H2S2 H 0.6947 0.1269 0.3729 0.083 Uiso 1 1 calc R . .
O3S O 0.2911(7) -0.0313(3) 0.9581(4) 0.047(2) Uani 0.50 1 d P . .
C3S C 0.8179(7) 0.0889(4) 0.3958(4) 0.078(3) Uani 1 1 d . . .
H3S1 H 0.8292 0.0822 0.3563 0.093 Uiso 1 1 calc R . .
H3S2 H 0.8174 0.0529 0.4057 0.093 Uiso 1 1 calc R . .
O4S O 0.9321(6) 0.5995(4) 0.3590(4) 0.138(3) Uani 1 1 d . . .
C4S C 0.9045(6) 0.1348(3) 0.4355(4) 0.057(2) Uani 1 1 d . . .
H4S1 H 0.9574 0.1177 0.4554 0.069 Uiso 1 1 calc R . .
H4S2 H 0.9425 0.1566 0.4140 0.069 Uiso 1 1 calc R . .
O5S O 0.0286(10) 0.0790(5) 0.9451(6) 0.092(4) Uani 0.50 1 d P . .
C5S C 0.1638(12) 0.3718(6) 0.9826(7) 0.040(3) Uiso 0.50 1 d P A 1
O6S O -0.0119(7) 0.5489(5) 0.5106(5) 0.056(3) Uani 0.50 1 d P . .
C6S C 0.1217(11) 0.4154(6) 1.0164(6) 0.039(3) Uiso 0.50 1 d P A 1
O7S O 0.1355(7) 0.0375(2) 0.4457(3) 0.117(3) Uani 1 1 d . . .
C7S C 0.1399(18) 0.4665(9) 0.9857(9) 0.071(5) Uiso 0.50 1 d P A 1
O8S O 0.0731(18) 0.5338(10) 0.8512(12) 0.156(7) Uiso 0.50 1 d P B 1
C8S C 0.1535(9) 0.4272(5) 0.9251(5) 0.029(3) Uiso 0.50 1 d P A 1
C9S C 0.2049(13) -0.0207(5) 0.9246(7) 0.056(4) Uani 0.50 1 d P . .
H9S1 H 0.2274 0.0124 0.9116 0.067 Uiso 0.50 1 calc PR . .
H9S2 H 0.1466 -0.0120 0.9466 0.067 Uiso 0.50 1 calc PR . .
C10S C 0.1646(11) -0.0729(4) 0.8740(5) 0.037(3) Uani 0.50 1 d P . .
H10A H 0.0854 -0.0827 0.8675 0.044 Uiso 0.50 1 calc PR . .
H10B H 0.1880 -0.0676 0.8394 0.044 Uiso 0.50 1 calc PR . .
C11S C 0.2171(12) -0.1158(5) 0.8927(5) 0.044(3) Uani 0.50 1 d P . .
H11A H 0.1694 -0.1359 0.9117 0.053 Uiso 0.50 1 calc PR . .
H11B H 0.2355 -0.1440 0.8603 0.053 Uiso 0.50 1 calc PR . .
C12S C 0.3132(10) -0.0850(6) 0.9314(6) 0.048(4) Uani 0.50 1 d P . .
H12S H 0.3328 -0.1050 0.9595 0.058 Uiso 0.50 1 calc PR . .
H12T H 0.3738 -0.0817 0.9108 0.058 Uiso 0.50 1 calc PR . .
C13S C 1.0279(7) 0.6410(4) 0.3893(5) 0.096(4) Uani 1 1 d . . .
H13G H 1.0254 0.6552 0.4300 0.115 Uiso 1 1 calc R . .
H13H H 1.0366 0.6734 0.3736 0.115 Uiso 1 1 calc R . .
C14S C 1.1151(7) 0.6055(4) 0.3786(5) 0.082(3) Uani 1 1 d . . .
H14A H 1.1798 0.6282 0.3731 0.099 Uiso 1 1 calc R . .
H14B H 1.1347 0.5904 0.4106 0.099 Uiso 1 1 calc R . .
C15S C 0.9597(11) 0.5634(6) 0.3160(5) 0.145(7) Uani 1 1 d . . .
H15A H 0.9456 0.5759 0.2818 0.174 Uiso 1 1 calc R . .
H15B H 0.9171 0.5254 0.3086 0.174 Uiso 1 1 calc R . .
C16S C 1.0721(12) 0.5608(5) 0.3291(6) 0.130(5) Uani 1 1 d . . .
H16A H 1.0820 0.5238 0.3352 0.157 Uiso 1 1 calc R . .
H16B H 1.1088 0.5651 0.2977 0.157 Uiso 1 1 calc R . .
C17S C -0.1300(16) 0.1041(11) 0.9609(9) 0.106(8) Uani 0.50 1 d P . .
H17A H -0.1430 0.1310 0.9388 0.127 Uiso 0.50 1 calc PR . .
H17B H -0.1768 0.1089 0.9899 0.127 Uiso 0.50 1 calc PR . .
C18S C -0.1486(12) 0.0460(8) 0.9245(9) 0.084(7) Uani 0.50 1 d P . .
H18A H -0.1888 0.0205 0.9418 0.101 Uiso 0.50 1 calc PR . .
H18B H -0.1903 0.0433 0.8875 0.101 Uiso 0.50 1 calc PR . .
C19S C -0.0453(19) 0.0307(8) 0.9184(9) 0.110(9) Uani 0.50 1 d P . .
H19A H -0.0327 0.0003 0.9359 0.132 Uiso 0.50 1 calc PR . .
H19B H -0.0394 0.0170 0.8781 0.132 Uiso 0.50 1 calc PR . .
C20S C -0.0306(15) 0.1117(9) 0.9833(9) 0.094(7) Uani 0.50 1 d P . .
H20A H -0.0244 0.1003 1.0183 0.113 Uiso 0.50 1 calc PR . .
H20B H -0.0003 0.1524 0.9931 0.113 Uiso 0.50 1 calc PR . .
C21S C -0.1027(13) 0.5073(5) 0.5256(8) 0.055(5) Uani 0.50 1 d P . 2
C22S C -0.0596(12) 0.5045(8) 0.5209(7) 0.058(5) Uani 0.50 1 d P . 1
C23S C 0.0952(10) 0.5518(5) 0.4976(6) 0.038(3) Uani 0.50 1 d P . 1
C24S C 0.1785(8) 0.0072(3) 0.4792(5) 0.091(3) Uani 1 1 d . . .
H24A H 0.1508 0.0158 0.5152 0.109 Uiso 1 1 calc R . .
H24B H 0.2577 0.0172 0.4875 0.109 Uiso 1 1 calc R . .
C25S C 0.1466(8) -0.0541(3) 0.4479(4) 0.086(3) Uani 1 1 d . . .
H25A H 0.2078 -0.0701 0.4323 0.104 Uiso 1 1 calc R . .
H25B H 0.1214 -0.0757 0.4729 0.104 Uiso 1 1 calc R . .
C26S C 0.0594(6) -0.0561(3) 0.4026(4) 0.060(2) Uani 1 1 d . . .
H26A H -0.0089 -0.0760 0.4077 0.072 Uiso 1 1 calc R . .
H26B H 0.0763 -0.0760 0.3655 0.072 Uiso 1 1 calc R . .
C27S C 0.0513(8) 0.0044(3) 0.4068(4) 0.086(3) Uani 1 1 d . . .
H27A H 0.0541 0.0112 0.3698 0.103 Uiso 1 1 calc R . .
H27B H -0.0174 0.0137 0.4185 0.103 Uiso 1 1 calc R . .
C28S C 0.0869(17) 0.5604(9) 0.8898(10) 0.079(5) Uiso 0.50 1 d P C 2
C29S C 0.1214(19) 0.5896(9) 0.8839(9) 0.081(5) Uiso 0.50 1 d P B 1
C30S C 0.213(3) 0.5948(13) 0.9026(14) 0.130(9) Uiso 0.50 1 d P C 2
C31S C 0.2796(13) 0.5512(7) 0.8981(8) 0.058(4) Uiso 0.50 1 d P C 2
C32S C 0.2661(15) 0.5648(8) 0.8670(10) 0.068(5) Uiso 0.50 1 d P B 1
C33S C 0.185(2) 0.5258(9) 0.8191(10) 0.086(6) Uiso 0.50 1 d P B 1
C34S C 0.2397(18) 0.5346(10) 0.8376(11) 0.081(5) Uiso 0.50 1 d P C 2
C35S C 0.220(2) 0.5780(11) 0.9261(12) 0.104(7) Uiso 0.50 1 d P B 1
C36S C 0.030(3) 0.5456(18) 0.4947(19) 0.183(17) Uiso 0.50 1 d P . 2
O2SA O 0.219(2) 0.4018(13) 0.9485(14) 0.232(11) Uiso 0.50 1 d P A 2
C5SA C 0.137(2) 0.3579(13) 0.9772(15) 0.124(9) Uiso 0.50 1 d P A 2
C6SA C 0.075(2) 0.4252(12) 1.0015(13) 0.123(8) Uiso 0.50 1 d P A 2
C7SA C 0.115(5) 0.459(2) 0.961(3) 0.25(2) Uiso 0.50 1 d P A 2
O8SA O 0.1076(16) 0.5113(7) 0.8286(8) 0.113(5) Uiso 0.50 1 d P C 2
C8SA C 0.222(3) 0.4719(12) 0.9900(13) 0.131(9) Uiso 0.50 1 d P A 2

loop_
_atom_site_aniso_label
_atom_site_aniso_U_11
_atom_site_aniso_U_22
_atom_site_aniso_U_33
_atom_site_aniso_U_23
_atom_site_aniso_U_13
_atom_site_aniso_U_12
Os1 0.01596(11) 0.01775(10) 0.01987(13) 0.00706(9) 0.00391(9) 0.00480(8)
K1 0.0264(7) 0.0236(6) 0.0291(7) 0.0105(5) 0.0040(5) 0.0074(5)
P1 0.0168(7) 0.0212(6) 0.0214(8) 0.0073(6) 0.0048(6) 0.0064(5)
O1 0.036(3) 0.034(2) 0.041(3) 0.008(2) 0.010(2) 0.0032(19)
C1 0.013(3) 0.035(3) 0.021(3) 0.009(3) 0.001(2) 0.006(2)
Os2 0.01695(12) 0.01677(10) 0.01655(12) 0.00423(9) 0.00267(9) 0.00354(8)
K2 0.0300(7) 0.0279(6) 0.0273(7) 0.0053(6) 0.0046(6) 0.0042(5)
P2 0.0180(7) 0.0174(6) 0.0197(8) 0.0058(6) 0.0040(6) 0.0046(5)
O2 0.031(2) 0.0242(19) 0.041(3) 0.0084(19) 0.006(2) 0.0038(17)
C2 0.024(3) 0.035(3) 0.034(4) 0.017(3) 0.008(3) 0.009(3)
P3 0.0195(7) 0.0200(6) 0.0232(8) 0.0084(6) 0.0047(6) 0.0037(6)
O3 0.032(2) 0.0242(19) 0.026(2) 0.0031(18) 0.0046(18) 0.0037(17)
C3 0.027(3) 0.044(3) 0.040(4) 0.024(3) 0.004(3) 0.006(3)
P4 0.0167(7) 0.0178(6) 0.0195(8) 0.0052(6) 0.0017(6) 0.0023(5)
O4 0.029(2) 0.033(2) 0.021(2) 0.0041(18) 0.0029(18) 0.0009(18)
C4 0.033(4) 0.061(4) 0.030(4) 0.026(3) 0.016(3) 0.018(3)
P5 0.0176(7) 0.0181(6) 0.0188(8) 0.0039(6) 0.0026(6) 0.0032(5)
O5 0.027(2) 0.028(2) 0.031(2) 0.0082(18) 0.0088(18) 0.0077(17)
C5 0.037(4) 0.055(4) 0.029(4) 0.017(3) 0.016(3) 0.019(3)
P6 0.0237(8) 0.0212(7) 0.0194(8) 0.0067(6) 0.0034(6) 0.0070(6)
O6 0.039(3) 0.032(2) 0.034(3) 0.013(2) 0.012(2) 0.0055(19)
C6 0.032(3) 0.036(3) 0.027(4) 0.013(3) 0.008(3) 0.009(3)
O7 0.043(3) 0.035(2) 0.031(3) 0.009(2) 0.014(2) 0.011(2)
C7 0.027(3) 0.023(3) 0.015(3) 0.003(2) 0.006(2) 0.001(2)
O8 0.041(3) 0.025(2) 0.030(3) 0.0006(19) 0.006(2) 0.0015(18)
C8 0.032(3) 0.028(3) 0.028(4) 0.006(3) 0.005(3) 0.003(3)
O9 0.043(3) 0.034(2) 0.029(3) 0.008(2) 0.004(2) 0.0082(19)
C9 0.020(3) 0.036(3) 0.029(4) -0.002(3) 0.005(3) -0.001(3)
O10 0.041(3) 0.045(2) 0.040(3) 0.014(2) 0.013(2) 0.003(2)
C10 0.048(4) 0.026(3) 0.028(4) -0.002(3) 0.007(3) -0.003(3)
O11 0.034(3) 0.043(2) 0.049(3) 0.005(2) 0.011(2) -0.001(2)
C11 0.048(4) 0.024(3) 0.043(4) 0.008(3) 0.008(3) 0.006(3)
O12 0.035(3) 0.036(2) 0.035(3) 0.005(2) 0.004(2) 0.0123(19)
C12 0.033(3) 0.030(3) 0.028(4) 0.009(3) 0.005(3) 0.007(3)
C13 0.021(3) 0.016(2) 0.025(3) 0.003(2) 0.007(2) 0.006(2)
C14 0.023(3) 0.030(3) 0.041(4) 0.017(3) 0.014(3) 0.013(2)
C15 0.022(3) 0.038(3) 0.057(5) 0.018(3) 0.017(3) 0.011(3)
C16 0.021(3) 0.034(3) 0.047(4) 0.014(3) -0.001(3) 0.007(3)
C17 0.033(4) 0.038(3) 0.030(4) 0.013(3) -0.004(3) 0.009(3)
C18 0.022(3) 0.027(3) 0.031(4) 0.011(3) 0.008(3) 0.009(2)
C19 0.019(3) 0.026(3) 0.028(3) 0.012(3) 0.003(2) 0.002(2)
C20 0.031(3) 0.032(3) 0.026(3) 0.015(3) 0.011(3) 0.006(3)
C21 0.041(4) 0.043(3) 0.032(4) 0.024(3) 0.008(3) 0.009(3)
C22 0.037(4) 0.039(3) 0.045(4) 0.025(3) 0.003(3) 0.012(3)
C23 0.031(3) 0.025(3) 0.045(4) 0.016(3) 0.012(3) 0.010(3)
C24 0.029(3) 0.022(3) 0.023(3) 0.007(2) 0.008(3) 0.003(2)
C25 0.017(3) 0.019(2) 0.027(3) 0.004(2) 0.008(2) 0.004(2)
C26 0.018(3) 0.027(3) 0.035(4) 0.013(3) 0.008(3) 0.006(2)
C27 0.017(3) 0.042(3) 0.030(4) 0.008(3) 0.003(3) 0.010(3)
C28 0.020(3) 0.031(3) 0.039(4) 0.003(3) -0.008(3) 0.001(2)
C29 0.030(3) 0.023(3) 0.049(4) 0.007(3) 0.002(3) -0.004(3)
C30 0.025(3) 0.030(3) 0.037(4) 0.011(3) 0.002(3) 0.005(3)
C31 0.024(3) 0.018(2) 0.026(3) 0.010(2) 0.012(2) 0.005(2)
C32 0.025(3) 0.030(3) 0.040(4) 0.015(3) 0.014(3) 0.008(3)
C33 0.036(4) 0.027(3) 0.021(3) 0.005(3) 0.012(3) 0.006(3)
C34 0.049(4) 0.038(3) 0.031(4) 0.003(3) 0.026(3) 0.012(3)
C35 0.032(4) 0.050(4) 0.049(5) 0.007(4) 0.018(3) 0.014(3)
C36 0.028(3) 0.036(3) 0.031(4) 0.002(3) 0.013(3) 0.006(3)
C37 0.019(3) 0.026(3) 0.019(3) 0.003(2) 0.005(2) 0.011(2)
C38 0.032(3) 0.030(3) 0.025(3) 0.010(3) 0.001(3) 0.006(3)
C39 0.043(4) 0.037(3) 0.041(4) 0.024(3) 0.008(3) 0.017(3)
C40 0.037(4) 0.057(4) 0.046(5) 0.024(4) -0.001(3) 0.024(3)
C41 0.025(4) 0.055(4) 0.045(5) 0.010(4) 0.001(3) 0.009(3)
C42 0.023(3) 0.036(3) 0.037(4) 0.010(3) 0.004(3) 0.009(3)
C43 0.027(3) 0.022(3) 0.027(3) 0.007(2) 0.007(3) 0.002(2)
C44 0.036(4) 0.031(3) 0.024(4) 0.000(3) 0.001(3) 0.011(3)
C45 0.054(4) 0.032(3) 0.025(4) 0.002(3) 0.002(3) 0.008(3)
C46 0.058(4) 0.025(3) 0.040(4) 0.006(3) 0.019(4) 0.021(3)
C47 0.036(4) 0.034(3) 0.034(4) 0.009(3) 0.006(3) 0.016(3)
C48 0.030(3) 0.021(3) 0.034(4) 0.007(3) 0.003(3) 0.006(2)
C49 0.020(3) 0.024(3) 0.025(3) 0.006(2) 0.001(2) 0.001(2)
C50 0.023(3) 0.032(3) 0.032(4) 0.009(3) 0.005(3) 0.004(2)
C51 0.033(4) 0.027(3) 0.057(5) 0.015(3) 0.007(3) -0.001(3)
C52 0.034(4) 0.032(3) 0.047(4) 0.017(3) 0.008(3) 0.000(3)
C53 0.032(4) 0.040(3) 0.042(4) 0.012(3) 0.013(3) 0.002(3)
C54 0.026(3) 0.029(3) 0.040(4) 0.009(3) 0.010(3) 0.000(3)
C55 0.041(4) 0.037(4) 0.062(5) 0.010(4) 0.010(4) -0.005(3)
C56 0.045(4) 0.038(3) 0.050(5) 0.015(3) 0.022(4) 0.002(3)
C57 0.038(4) 0.047(4) 0.030(4) 0.013(3) 0.010(3) 0.009(3)
C58 0.034(4) 0.043(4) 0.040(4) 0.008(3) 0.013(3) 0.019(3)
C59 0.052(4) 0.029(3) 0.032(4) 0.006(3) 0.013(3) 0.009(3)
C60 0.039(4) 0.034(3) 0.024(4) 0.010(3) 0.000(3) 0.004(3)
C61 0.029(3) 0.028(3) 0.030(4) 0.008(3) 0.005(3) 0.000(2)
C62 0.038(4) 0.032(3) 0.039(4) 0.013(3) 0.017(3) 0.003(3)
C63 0.037(4) 0.044(4) 0.033(4) 0.013(3) 0.009(3) 0.004(3)
C64 0.040(4) 0.036(3) 0.030(4) 0.004(3) 0.009(3) 0.010(3)
C65 0.050(4) 0.028(3) 0.033(4) 0.005(3) 0.003(3) -0.001(3)
C66 0.045(4) 0.042(4) 0.034(4) 0.006(3) -0.004(3) -0.019(3)
C67 0.015(3) 0.021(3) 0.036(4) 0.008(3) -0.001(2) 0.001(2)
C68 0.027(3) 0.024(3) 0.025(3) 0.001(3) -0.001(3) 0.000(2)
C69 0.036(4) 0.030(3) 0.032(4) -0.005(3) -0.003(3) 0.005(3)
C70 0.035(4) 0.026(3) 0.051(5) -0.005(3) -0.011(3) -0.004(3)
C71 0.020(3) 0.034(3) 0.062(5) 0.011(3) 0.005(3) 0.000(3)
C72 0.028(3) 0.024(3) 0.038(4) 0.004(3) 0.003(3) 0.002(3)
C73 0.016(3) 0.023(3) 0.024(3) 0.007(2) 0.003(2) -0.002(2)
C74 0.021(3) 0.022(3) 0.022(3) 0.005(2) 0.003(2) -0.001(2)
C75 0.019(3) 0.025(3) 0.026(3) 0.000(2) 0.004(2) 0.006(2)
C76 0.019(3) 0.033(3) 0.026(3) -0.004(3) 0.013(3) 0.001(2)
C77 0.033(3) 0.032(3) 0.025(3) 0.008(3) 0.007(3) 0.004(3)
C78 0.033(3) 0.028(3) 0.020(3) 0.010(3) 0.004(3) 0.009(2)
C79 0.020(3) 0.026(3) 0.018(3) 0.009(2) 0.006(2) 0.006(2)
C80 0.031(3) 0.023(3) 0.031(4) 0.007(3) 0.000(3) -0.001(2)
C81 0.057(4) 0.026(3) 0.034(4) 0.015(3) 0.004(3) 0.010(3)
C82 0.039(4) 0.033(3) 0.027(4) 0.013(3) 0.004(3) 0.013(3)
C83 0.028(3) 0.037(3) 0.023(3) 0.009(3) 0.005(3) 0.013(3)
C84 0.028(3) 0.027(3) 0.028(4) 0.013(3) 0.005(3) 0.004(2)
C85 0.018(3) 0.025(3) 0.014(3) 0.002(2) -0.001(2) 0.005(2)
C86 0.028(3) 0.026(3) 0.031(4) 0.001(3) 0.011(3) 0.002(2)
C87 0.052(4) 0.028(3) 0.045(5) -0.003(3) 0.020(4) 0.007(3)
C88 0.034(4) 0.041(4) 0.037(4) -0.008(3) 0.016(3) 0.007(3)
C89 0.025(3) 0.037(3) 0.022(3) -0.002(3) 0.006(3) -0.003(3)
C90 0.023(3) 0.020(3) 0.026(3) 0.001(2) 0.005(2) 0.001(2)
C91 0.017(3) 0.020(2) 0.022(3) 0.005(2) 0.002(2) 0.001(2)
C92 0.025(3) 0.033(3) 0.027(4) 0.008(3) 0.006(3) 0.008(3)
C93 0.025(3) 0.052(4) 0.024(4) 0.013(3) 0.000(3) 0.008(3)
C94 0.017(3) 0.039(3) 0.034(4) 0.016(3) -0.003(3) 0.002(3)
C95 0.019(3) 0.024(3) 0.045(4) 0.007(3) 0.000(3) 0.007(2)
C96 0.023(3) 0.027(3) 0.026(3) -0.001(3) -0.004(3) 0.005(2)
C97 0.022(3) 0.021(3) 0.017(3) 0.004(2) 0.002(2) 0.000(2)
C98 0.022(3) 0.035(3) 0.043(4) 0.015(3) 0.002(3) -0.001(3)
C99 0.024(3) 0.046(4) 0.059(5) 0.018(4) 0.013(3) 0.001(3)
C100 0.044(4) 0.027(3) 0.038(4) 0.006(3) 0.013(3) -0.009(3)
C101 0.037(4) 0.028(3) 0.030(4) 0.008(3) 0.008(3) 0.005(3)
C102 0.020(3) 0.027(3) 0.028(3) 0.006(3) 0.002(2) -0.006(2)
C103 0.023(3) 0.021(3) 0.032(4) 0.012(3) 0.008(3) 0.009(2)
C104 0.038(4) 0.042(4) 0.029(4) -0.002(3) -0.006(3) 0.019(3)
C105 0.028(4) 0.038(3) 0.059(5) 0.010(3) 0.001(3) 0.018(3)
C106 0.026(3) 0.034(3) 0.047(4) 0.012(3) 0.014(3) 0.011(3)
C107 0.045(4) 0.033(3) 0.037(4) 0.004(3) 0.008(3) 0.020(3)
C108 0.032(3) 0.030(3) 0.026(4) 0.004(3) 0.005(3) 0.010(3)
C109 0.028(3) 0.024(3) 0.022(3) 0.006(2) -0.001(2) 0.011(2)
C110 0.034(4) 0.042(3) 0.026(4) 0.009(3) 0.003(3) 0.006(3)
C111 0.053(5) 0.054(4) 0.024(4) 0.005(3) 0.001(3) 0.004(4)
C112 0.043(4) 0.054(4) 0.026(4) 0.009(3) -0.014(3) 0.000(3)
C113 0.036(4) 0.047(4) 0.035(4) 0.020(3) -0.005(3) 0.000(3)
C114 0.025(3) 0.037(3) 0.024(3) 0.012(3) -0.005(3) 0.004(3)
C115 0.036(3) 0.020(3) 0.024(3) 0.010(2) 0.003(3) 0.001(2)
C116 0.044(4) 0.038(3) 0.030(4) 0.012(3) 0.013(3) 0.011(3)
C117 0.061(5) 0.046(4) 0.031(4) 0.016(3) 0.020(3) 0.007(3)
C118 0.092(6) 0.042(4) 0.047(5) 0.022(4) 0.038(5) 0.015(4)
C119 0.101(7) 0.040(4) 0.051(5) 0.029(4) 0.029(5) 0.025(4)
C120 0.063(5) 0.038(3) 0.046(5) 0.028(3) 0.017(4) 0.019(3)
C121 0.042(4) 0.042(4) 0.042(4) 0.016(3) 0.016(3) 0.009(3)
C122 0.038(4) 0.032(3) 0.061(5) 0.016(3) 0.011(4) 0.001(3)
C123 0.044(4) 0.036(3) 0.032(4) -0.003(3) 0.000(3) -0.011(3)
C124 0.042(4) 0.055(4) 0.035(4) 0.007(3) -0.001(3) 0.004(3)
C125 0.059(5) 0.038(3) 0.037(4) 0.010(3) 0.001(3) 0.016(3)
C126 0.066(5) 0.048(4) 0.030(4) 0.013(3) 0.007(4) 0.010(4)
C127 0.053(5) 0.060(5) 0.068(6) 0.030(4) 0.013(4) -0.009(4)
C128 0.062(5) 0.054(5) 0.070(6) 0.021(4) 0.001(5) -0.021(4)
C129 0.035(4) 0.060(5) 0.052(5) 0.004(4) -0.003(4) -0.007(3)
C130 0.036(4) 0.057(4) 0.049(5) 0.010(4) -0.006(3) 0.011(3)
C131 0.053(4) 0.041(4) 0.033(4) 0.005(3) -0.005(3) 0.017(3)
C132 0.066(5) 0.039(3) 0.024(4) 0.013(3) 0.011(3) 0.016(3)
O1S 0.053(3) 0.056(3) 0.042(3) -0.003(2) 0.001(3) 0.004(3)
C1S 0.043(4) 0.061(5) 0.044(5) 0.006(4) 0.004(4) 0.019(4)
C2S 0.063(6) 0.066(5) 0.062(6) -0.008(4) 0.016(5) 0.002(4)
O3S 0.053(6) 0.038(5) 0.031(6) -0.001(4) -0.004(5) -0.031(4)
C3S 0.063(6) 0.093(6) 0.048(6) -0.023(5) -0.016(4) 0.033(5)
O4S 0.065(5) 0.196(9) 0.159(10) 0.078(8) -0.001(6) 0.001(6)
C4S 0.037(4) 0.073(5) 0.067(6) 0.023(5) 0.016(4) 0.016(4)
O5S 0.066(8) 0.082(8) 0.100(12) -0.022(8) 0.037(8) -0.012(7)
O6S 0.020(5) 0.062(6) 0.058(7) -0.023(5) 0.012(5) -0.010(4)
O7S 0.196(9) 0.042(3) 0.095(6) 0.015(4) -0.019(6) 0.007(4)
C9S 0.074(11) 0.014(6) 0.075(12) 0.005(7) 0.024(9) -0.005(6)
C10S 0.056(9) 0.023(6) 0.027(7) 0.010(5) -0.008(6) 0.000(6)
C11S 0.077(11) 0.027(6) 0.016(7) -0.009(5) 0.002(7) 0.003(7)
C12S 0.029(8) 0.062(9) 0.054(10) 0.011(8) 0.017(7) 0.018(7)
C13S 0.062(6) 0.084(7) 0.133(11) 0.029(7) -0.015(6) 0.020(5)
C14S 0.046(5) 0.066(6) 0.135(10) 0.036(6) 0.004(6) 0.007(4)
C15S 0.139(12) 0.179(13) 0.053(8) -0.034(8) 0.034(8) -0.090(10)
C16S 0.178(14) 0.102(9) 0.098(11) 0.010(8) 0.035(10) -0.002(10)
C17S 0.092(15) 0.18(2) 0.081(16) 0.098(18) -0.005(12) 0.054(16)
C18S 0.045(10) 0.102(14) 0.135(19) 0.105(15) -0.022(10) -0.001(10)
C19S 0.17(2) 0.068(12) 0.081(16) 0.044(12) -0.038(16) 0.005(14)
C20S 0.067(13) 0.111(15) 0.080(16) -0.010(12) 0.048(12) -0.035(12)
C21S 0.057(11) 0.025(7) 0.088(14) 0.004(8) 0.055(10) 0.004(7)
C22S 0.033(10) 0.084(12) 0.035(9) -0.021(8) 0.029(8) -0.004(8)
C23S 0.025(7) 0.030(6) 0.058(10) 0.010(6) 0.008(6) 0.006(5)
C24S 0.081(7) 0.056(5) 0.114(10) 0.004(6) -0.025(6) 0.018(5)
C25S 0.104(8) 0.057(5) 0.080(8) 0.017(5) -0.037(6) 0.008(5)
C26S 0.059(5) 0.047(4) 0.067(6) 0.015(4) 0.003(4) -0.001(4)
C27S 0.116(9) 0.065(6) 0.077(8) 0.008(5) 0.008(6) 0.055(6)

loop_
_geom_bond_atom_site_label_1
_geom_bond_atom_site_label_2
_geom_bond_distance
_geom_bond_site_symmetry_2
_geom_bond_publ_flag
Os1 P1 2.3021(14) . ?
Os1 P3 2.3075(15) . ?
Os1 P2 2.3145(12) . ?
Os1 K1 3.5366(11) . ?
Os1 H1H 1.64(5) . ?
Os1 H2H 1.73(6) . ?
Os1 H3H 1.59(4) . ?
K1 O6 2.822(4) . ?
K1 O2 2.828(4) . ?
K1 O4 2.897(4) . ?
K1 O1 2.913(4) . ?
K1 O5 2.928(4) . ?
K1 O3 3.003(4) . ?
K1 H1H 2.73(5) . ?
K1 H2H 2.85(5) . ?
K1 H3H 2.74(4) . ?
P1 C13 1.853(5) . ?
P1 C1 1.865(5) . ?
P1 C7 1.867(5) . ?
O1 C55 1.416(8) . ?
O1 C66 1.417(8) . ?
C1 C6 1.382(8) . ?
C1 C2 1.404(7) . ?
Os2 P6 2.3111(13) . ?
Os2 P5 2.3142(14) . ?
Os2 P4 2.3143(12) . ?
Os2 K2 3.6292(13) . ?
Os2 H4H 1.62(4) . ?
Os2 H5H 1.62(6) . ?
Os2 H6H 1.62(5) . ?
K2 O12 2.805(4) . ?
K2 O8 2.818(4) . ?
K2 O10 2.871(4) . ?
K2 O11 2.881(4) . ?
K2 O2S 2.883(9) . ?
K2 O7 2.916(4) . ?
K2 O9 2.928(4) . ?
K2 O2SA 3.20(3) . ?
K2 H4H 2.88(5) . ?
K2 H5H 2.91(6) . ?
K2 H6H 3.05(5) . ?
P2 C31 1.863(5) . ?
P2 C25 1.866(6) . ?
P2 C19 1.869(5) . ?
O2 C64 1.422(7) . ?
O2 C65 1.424(6) . ?
C2 C3 1.379(8) . ?
C2 H2 0.9500 . ?
P3 C37 1.863(5) . ?
P3 C43 1.864(6) . ?
P3 C49 1.866(5) . ?
O3 C62 1.433(6) . ?
O3 C63 1.434(8) . ?
C3 C4 1.403(9) . ?
C3 H3 0.9500 . ?
P4 C79 1.864(5) . ?
P4 C73 1.864(5) . ?
P4 C67 1.872(6) . ?
O4 C61 1.422(7) . ?
O4 C60 1.423(7) . ?
C4 C5 1.389(8) . ?
C4 H4 0.9500 . ?
P5 C85 1.857(5) . ?
P5 C97 1.860(5) . ?
P5 C91 1.864(5) . ?
O5 C59 1.405(6) . ?
O5 C58 1.447(6) . ?
C5 C6 1.393(8) . ?
C5 H5 0.9500 . ?
P6 C109 1.850(6) . ?
P6 C115 1.862(5) . ?
P6 C103 1.870(5) . ?
O6 C56 1.410(7) . ?
O6 C57 1.424(8) . ?
C6 H6 0.9500 . ?
O7 C121 1.410(7) . ?
O7 C132 1.421(8) . ?
C7 C12 1.390(7) . ?
C7 C8 1.398(8) . ?
O8 C123 1.422(8) . ?
O8 C122 1.430(6) . ?
C8 C9 1.382(8) . ?
C8 H8 0.9500 . ?
O9 C124 1.409(7) . ?
O9 C125 1.432(6) . ?
C9 C10 1.390(8) . ?
C9 H9 0.9500 . ?
O10 C126 1.423(8) . ?
O10 C127 1.424(8) . ?
C10 C11 1.386(9) . ?
C10 H10 0.9500 . ?
O11 C129 1.434(8) . ?
O11 C128 1.443(8) . ?
C11 C12 1.381(8) . ?
C11 H11 0.9500 . ?
O12 C130 1.415(7) . ?
O12 C131 1.418(7) . ?
C12 H12 0.9500 . ?
C13 C18 1.382(7) . ?
C13 C14 1.394(7) . ?
C14 C15 1.397(8) . ?
C14 H14 0.9500 . ?
C15 C16 1.364(9) . ?
C15 H15 0.9500 . ?
C16 C17 1.390(8) . ?
C16 H16 0.9500 . ?
C17 C18 1.375(7) . ?
C17 H17 0.9500 . ?
C18 H18 0.9500 . ?
C19 C24 1.391(7) . ?
C19 C20 1.405(8) . ?
C20 C21 1.390(7) . ?
C20 H20 0.9500 . ?
C21 C22 1.381(9) . ?
C21 H21 0.9500 . ?
C22 C23 1.386(9) . ?
C22 H22 0.9500 . ?
C23 C24 1.396(7) . ?
C23 H23 0.9500 . ?
C24 H24 0.9500 . ?
C25 C26 1.385(7) . ?
C25 C30 1.403(7) . ?
C26 C27 1.395(8) . ?
C26 H26 0.9500 . ?
C27 C28 1.390(7) . ?
C27 H27 0.9500 . ?
C28 C29 1.385(8) . ?
C28 H28 0.9500 . ?
C29 C30 1.378(8) . ?
C29 H29 0.9500 . ?
C30 H30 0.9500 . ?
C31 C36 1.389(7) . ?
C31 C32 1.391(8) . ?
C32 C33 1.389(8) . ?
C32 H32 0.9500 . ?
C33 C34 1.370(8) . ?
C33 H33 0.9500 . ?
C34 C35 1.394(10) . ?
C34 H34 0.9500 . ?
C35 C36 1.405(8) . ?
C35 H35 0.9500 . ?
C36 H36 0.9500 . ?
C37 C42 1.381(7) . ?
C37 C38 1.391(7) . ?
C38 C39 1.380(7) . ?
C38 H38 0.9500 . ?
C39 C40 1.376(8) . ?
C39 H39 0.9500 . ?
C40 C41 1.376(9) . ?
C40 H40 0.9500 . ?
C41 C42 1.381(8) . ?
C41 H41 0.9500 . ?
C42 H42 0.9500 . ?
C43 C44 1.386(8) . ?
C43 C48 1.401(7) . ?
C44 C45 1.398(8) . ?
C44 H44 0.9500 . ?
C45 C46 1.404(8) . ?
C45 H45 0.9500 . ?
C46 C47 1.365(9) . ?
C46 H46 0.9500 . ?
C47 C48 1.388(8) . ?
C47 H47 0.9500 . ?
C48 H48 0.9500 . ?
C49 C54 1.387(8) . ?
C49 C50 1.403(7) . ?
C50 C51 1.395(7) . ?
C50 H50 0.9500 . ?
C51 C52 1.373(9) . ?
C51 H51 0.9500 . ?
C52 C53 1.399(8) . ?
C52 H52 0.9500 . ?
C53 C54 1.379(7) . ?
C53 H53 0.9500 . ?
C54 H54 0.9500 . ?
C55 C56 1.501(10) . ?
C55 H55A 0.9900 . ?
C55 H55B 0.9900 . ?
C56 H56A 0.9900 . ?
C56 H56B 0.9900 . ?
C57 C58 1.485(8) . ?
C57 H57A 0.9900 . ?
C57 H57B 0.9900 . ?
C58 H58A 0.9900 . ?
C58 H58B 0.9900 . ?
C59 C60 1.509(8) . ?
C59 H59A 0.9900 . ?
C59 H59B 0.9900 . ?
C60 H60A 0.9900 . ?
C60 H60B 0.9900 . ?
C61 C62 1.487(9) . ?
C61 H61A 0.9900 . ?
C61 H61B 0.9900 . ?
C62 H62A 0.9900 . ?
C62 H62B 0.9900 . ?
C63 C64 1.487(8) . ?
C63 H63A 0.9900 . ?
C63 H63B 0.9900 . ?
C64 H64A 0.9900 . ?
C64 H64B 0.9900 . ?
C65 C66 1.498(9) . ?
C65 H65A 0.9900 . ?
C65 H65B 0.9900 . ?
C66 H66A 0.9900 . ?
C66 H66B 0.9900 . ?
C67 C68 1.379(8) . ?
C67 C72 1.408(7) . ?
C68 C69 1.375(8) . ?
C68 H68 0.9500 . ?
C69 C70 1.394(9) . ?
C69 H69 0.9500 . ?
C70 C71 1.379(9) . ?
C70 H70 0.9500 . ?
C71 C72 1.396(9) . ?
C71 H71 0.9500 . ?
C72 H72 0.9500 . ?
C73 C78 1.392(7) . ?
C73 C74 1.408(7) . ?
C74 C75 1.372(7) . ?
C74 H74 0.9500 . ?
C75 C76 1.390(8) . ?
C75 H75 0.9500 . ?
C76 C77 1.377(7) . ?
C76 H76 0.9500 . ?
C77 C78 1.390(8) . ?
C77 H77 0.9500 . ?
C78 H78 0.9500 . ?
C79 C84 1.391(8) . ?
C79 C80 1.397(7) . ?
C80 C81 1.404(7) . ?
C80 H80 0.9500 . ?
C81 C82 1.380(8) . ?
C81 H81 0.9500 . ?
C82 C83 1.385(8) . ?
C82 H82 0.9500 . ?
C83 C84 1.379(7) . ?
C83 H83 0.9500 . ?
C84 H84 0.9500 . ?
C85 C90 1.395(7) . ?
C85 C86 1.395(7) . ?
C86 C87 1.386(8) . ?
C86 H86 0.9500 . ?
C87 C88 1.384(8) . ?
C87 H87 0.9500 . ?
C88 C89 1.374(8) . ?
C88 H88 0.9500 . ?
C89 C90 1.362(8) . ?
C89 H89 0.9500 . ?
C90 H90 0.9500 . ?
C91 C92 1.388(8) . ?
C91 C96 1.406(7) . ?
C92 C93 1.393(7) . ?
C92 H92 0.9500 . ?
C93 C94 1.377(8) . ?
C93 H93 0.9500 . ?
C94 C95 1.372(9) . ?
C94 H94 0.9500 . ?
C95 C96 1.384(7) . ?
C95 H95 0.9500 . ?
C96 H96 0.9500 . ?
C97 C98 1.384(7) . ?
C97 C102 1.385(7) . ?
C98 C99 1.404(8) . ?
C98 H98 0.9500 . ?
C99 C100 1.377(9) . ?
C99 H99 0.9500 . ?
C100 C101 1.375(8) . ?
C100 H100 0.9500 . ?
C101 C102 1.396(7) . ?
C101 H101 0.9500 . ?
C102 H102 0.9500 . ?
C103 C108 1.381(8) . ?
C103 C104 1.407(8) . ?
C104 C105 1.378(8) . ?
C104 H104 0.9500 . ?
C105 C106 1.374(9) . ?
C105 H105 0.9500 . ?
C106 C107 1.374(8) . ?
C106 H106 0.9500 . ?
C107 C108 1.375(8) . ?
C107 H107 0.9500 . ?
C108 H108 0.9500 . ?
C109 C110 1.396(8) . ?
C109 C114 1.413(7) . ?
C110 C111 1.378(9) . ?
C110 H110 0.9500 . ?
C111 C112 1.392(9) . ?
C111 H111 0.9500 . ?
C112 C113 1.378(9) . ?
C112 H112 0.9500 . ?
C113 C114 1.381(8) . ?
C113 H113 0.9500 . ?
C114 H114 0.9500 . ?
C115 C116 1.394(8) . ?
C115 C120 1.410(7) . ?
C116 C117 1.394(8) . ?
C116 H116 0.9500 . ?
C117 C118 1.377(9) . ?
C117 H117 0.9500 . ?
C118 C119 1.374(10) . ?
C118 H118 0.9500 . ?
C119 C120 1.395(8) . ?
C119 H119 0.9500 . ?
C120 H120 0.9500 . ?
C121 C122 1.488(10) . ?
C121 H12A 0.9900 . ?
C121 H12B 0.9900 . ?
C122 H12C 0.9900 . ?
C122 H12D 0.9900 . ?
C123 C124 1.495(8) . ?
C123 H12E 0.9900 . ?
C123 H12F 0.9900 . ?
C124 H12G 0.9900 . ?
C124 H12H 0.9900 . ?
C125 C126 1.497(9) . ?
C125 H12I 0.9900 . ?
C125 H12J 0.9900 . ?
C126 H12K 0.9900 . ?
C126 H12L 0.9900 . ?
C127 C128 1.489(11) . ?
C127 H12M 0.9900 . ?
C127 H12N 0.9900 . ?
C128 H12O 0.9900 . ?
C128 H12P 0.9900 . ?
C129 C130 1.486(9) . ?
C129 H12Q 0.9900 . ?
C129 H12R 0.9900 . ?
C130 H13A 0.9900 . ?
C130 H13B 0.9900 . ?
C131 C132 1.499(9) . ?
C131 H13C 0.9900 . ?
C131 H13D 0.9900 . ?
C132 H13E 0.9900 . ?
C132 H13F 0.9900 . ?
O1S C1S 1.411(8) . ?
O1S C4S 1.422(9) . ?
C1S C2S 1.455(11) . ?
C1S H1S1 0.9900 . ?
C1S H1S2 0.9900 . ?
O2S C5S 1.404(19) . ?
O2S C8S 1.415(14) . ?
C2S C3S 1.448(10) . ?
C2S H2S1 0.9900 . ?
C2S H2S2 0.9900 . ?
O3S C9S 1.386(17) . ?
O3S C12S 1.398(15) . ?
C3S C4S 1.520(11) . ?
C3S H3S1 0.9900 . ?
C3S H3S2 0.9900 . ?
O4S C15S 1.318(14) . ?
O4S C13S 1.471(12) . ?
C4S H4S1 0.9900 . ?
C4S H4S2 0.9900 . ?
O5S C19S 1.38(2) . ?
O5S C20S 1.43(2) . ?
C5S C6S 1.39(2) . ?
O6S C36S 0.71(4) . ?
O6S C22S 1.304(18) . ?
O6S C23S 1.439(15) . ?
O6S C21S 1.613(16) . ?
O6S C22S 1.76(2) 2_566 ?
C6S C7S 1.66(2) . ?
O7S C27S 1.365(11) . ?
O7S C24S 1.376(10) . ?
C7S C8S 1.61(3) . ?
O8S C29S 1.42(3) . ?
O8S C33S 1.73(3) . ?
C9S C10S 1.527(18) . ?
C9S H9S1 0.9900 . ?
C9S H9S2 0.9900 . ?
C10S C11S 1.468(15) . ?
C10S H10A 0.9900 . ?
C10S H10B 0.9900 . ?
C11S C12S 1.448(18) . ?
C11S H11A 0.9900 . ?
C11S H11B 0.9900 . ?
C12S H12S 0.9900 . ?
C12S H12T 0.9900 . ?
C13S C14S 1.501(12) . ?
C13S H13G 0.9900 . ?
C13S H13H 0.9900 . ?
C14S C16S 1.415(15) . ?
C14S H14A 0.9900 . ?
C14S H14B 0.9900 . ?
C15S C16S 1.437(17) . ?
C15S H15A 0.9900 . ?
C15S H15B 0.9900 . ?
C16S H16A 0.9900 . ?
C16S H16B 0.9900 . ?
C17S C20S 1.29(2) . ?
C17S C18S 1.46(3) . ?
C17S H17A 0.9900 . ?
C17S H17B 0.9900 . ?
C18S C19S 1.42(3) . ?
C18S H18A 0.9900 . ?
C18S H18B 0.9900 . ?
C19S H19A 0.9900 . ?
C19S H19B 0.9900 . ?
C20S H20A 0.9900 . ?
C20S H20B 0.9900 . ?
C21S C36S 1.69(4) 2_566 ?
C22S C23S 1.35(2) 2_566 ?
C22S O6S 1.76(2) 2_566 ?
C22S C22S 1.95(3) 2_566 ?
C23S C22S 1.35(2) 2_566 ?
C24S C25S 1.489(11) . ?
C24S H24A 0.9900 . ?
C24S H24B 0.9900 . ?
C25S C26S 1.468(11) . ?
C25S H25A 0.9900 . ?
C25S H25B 0.9900 . ?
C26S C27S 1.495(10) . ?
C26S H26A 0.9900 . ?
C26S H26B 0.9900 . ?
C27S H27A 0.9900 . ?
C27S H27B 0.9900 . ?
C28S C30S 1.67(4) . ?
C28S O8SA 1.75(3) . ?
C29S C35S 1.64(3) . ?
C30S C31S 1.44(3) . ?
C30S C34S 1.98(4) . ?
C31S C34S 1.46(3) . ?
C32S C33S 1.50(3) . ?
C32S C35S 1.63(3) . ?
C34S O8SA 1.68(3) . ?
C36S C21S 1.69(4) 2_566 ?
O2SA C8SA 1.76(4) . ?
O2SA C5SA 1.78(4) . ?
C5SA C6SA 1.91(4) . ?
C6SA C7SA 1.58(6) . ?
C7SA C8SA 1.42(6) . ?
